data_7003237
loop_
_publ_author_name
'Lazarides, Theodore'
'Adams, Harry'
'Sykes, Daniel'
'Faulkner, Stephen'
'Calogero, Giuseppe'
'Ward, Michael D.'

_publ_section_title
;
 Heteronuclear bipyrimidine-bridged Ru--Ln and Os--Ln dyads: low-energy
 3MLCT states as energy-donors to Yb(iii) and Nd(iii)
;
_journal_issue 5
_journal_name_full 'Dalton Transactions'
_journal_page_first 691
_journal_page_last 698
_journal_paper_doi 10.1039/b714640j
_journal_year 2008
_chemical_formula_sum 'C48 H51 Cl2 F18 N6 Nd O7 Ru'
_chemical_formula_weight 1482.16
_chemical_name_systematic
;
?
;
_space_group_IT_number 2
_symmetry_cell_setting triclinic
_symmetry_space_group_name_Hall '-P 1'
_symmetry_space_group_name_H-M 'P -1'
_atom_sites_solution_hydrogens geom
_atom_sites_solution_primary direct
_atom_sites_solution_secondary difmap
_audit_creation_method SHELXL-97
_cell_angle_alpha 75.965(4)
_cell_angle_beta 84.187(4)
_cell_angle_gamma 84.216(4)
_cell_formula_units_Z 2
_cell_length_a 13.036(3)
_cell_length_b 14.384(3)
_cell_length_c 16.284(3)
_cell_measurement_reflns_used 4744
_cell_measurement_temperature 150(2)
_cell_measurement_theta_max 52.719
_cell_measurement_theta_min 4.467
_cell_volume 2937.8(11)
_computing_cell_refinement 'Bruker XSCANS'
_computing_data_collection 'Bruker XSCANS'
_computing_data_reduction 'Bruker SHELXTL'
_computing_molecular_graphics 'Bruker SHELXTL'
_computing_publication_material 'Bruker SHELXTL'
_computing_structure_refinement 'SHELXL-97 (Sheldrick, 1997)'
_computing_structure_solution 'Bruker SHELXTL'
_diffrn_ambient_temperature 150(2)
_diffrn_detector_area_resol_mean 100
_diffrn_measured_fraction_theta_full 0.973
_diffrn_measured_fraction_theta_max 0.973
_diffrn_measurement_device_type 'Bruker P4'
_diffrn_measurement_method '\w scans'
_diffrn_radiation_monochromator graphite
_diffrn_radiation_source 'fine-focus sealed tube'
_diffrn_radiation_type MoK\a
_diffrn_radiation_wavelength 0.71073
_diffrn_reflns_av_R_equivalents 0.1047
_diffrn_reflns_av_sigmaI/netI 0.1432
_diffrn_reflns_limit_h_max 16
_diffrn_reflns_limit_h_min -16
_diffrn_reflns_limit_k_max 18
_diffrn_reflns_limit_k_min -18
_diffrn_reflns_limit_l_max 20
_diffrn_reflns_limit_l_min -21
_diffrn_reflns_number 34073
_diffrn_reflns_theta_full 27.57
_diffrn_reflns_theta_max 27.57
_diffrn_reflns_theta_min 1.29
_diffrn_standards_decay_% 0
_diffrn_standards_number 0
_exptl_absorpt_coefficient_mu 1.331
_exptl_absorpt_correction_T_max 0.9244
_exptl_absorpt_correction_T_min 0.6909
_exptl_absorpt_correction_type multi-scan
_exptl_absorpt_process_details sadabs
_exptl_crystal_colour brown
_exptl_crystal_density_diffrn 1.676
_exptl_crystal_density_method 'not measured'
_exptl_crystal_description plate
_exptl_crystal_F_000 1474
_exptl_crystal_size_max 0.30
_exptl_crystal_size_mid 0.20
_exptl_crystal_size_min 0.06
_refine_diff_density_max 1.942
_refine_diff_density_min -1.868
_refine_diff_density_rms 0.201
_refine_ls_extinction_method none
_refine_ls_goodness_of_fit_ref 1.041
_refine_ls_hydrogen_treatment constr
_refine_ls_matrix_type full
_refine_ls_number_parameters 713
_refine_ls_number_reflns 13204
_refine_ls_number_restraints 15
_refine_ls_restrained_S_all 1.042
_refine_ls_R_factor_all 0.1301
_refine_ls_R_factor_gt 0.0732
_refine_ls_shift/su_max 0.001
_refine_ls_shift/su_mean 0.000
_refine_ls_structure_factor_coef Fsqd
_refine_ls_weighting_details 'calc w=1/[\s^2^(Fo^2^)+(0.0954P)^2^+2.2816P] where P=(Fo^2^+2Fc^2^)/3'
_refine_ls_weighting_scheme calc
_refine_ls_wR_factor_gt 0.1750
_refine_ls_wR_factor_ref 0.2036
_reflns_number_gt 8137
_reflns_number_total 13204
_reflns_threshold_expression >2sigma(I)
_cod_data_source_file b714640j.txt
_cod_data_source_block prwnt4m
_cod_original_cell_volume 2937.8(10)
_cod_original_sg_symbol_H-M P-1
_cod_database_code 7003237

loop_
_symmetry_equiv_pos_as_xyz
'x, y, z'
'-x, -y, -z'

loop_
_atom_site_label
_atom_site_type_symbol
_atom_site_fract_x
_atom_site_fract_y
_atom_site_fract_z
_atom_site_U_iso_or_equiv
_atom_site_adp_type
_atom_site_occupancy
_atom_site_symmetry_multiplicity
_atom_site_calc_flag
_atom_site_refinement_flags
_atom_site_disorder_assembly
_atom_site_disorder_group
Nd1 Nd 0.06395(3) 0.30318(3) 0.36555(2) 0.01836(14) Uani 1 1 d . . .
Ru1 Ru -0.03208(5) 0.08989(4) 0.74183(4) 0.01673(16) Uani 1 1 d . . .
Cl1 Cl -0.15871(16) 0.04834(14) 0.66062(12) 0.0237(4) Uani 1 1 d . . .
Cl2 Cl 0.00310(16) -0.07360(14) 0.82081(11) 0.0224(4) Uani 1 1 d . . .
O1 O 0.1954(4) 0.3639(4) 0.4344(3) 0.0239(13) Uani 1 1 d . . .
O2 O 0.2341(4) 0.2381(4) 0.3228(3) 0.0243(13) Uani 1 1 d . . .
O3 O -0.0350(4) 0.4585(4) 0.3512(3) 0.0226(13) Uani 1 1 d . . .
O4 O -0.1226(4) 0.2782(4) 0.3945(3) 0.0226(12) Uani 1 1 d . . .
O5 O -0.0169(4) 0.3259(4) 0.2330(3) 0.0228(13) Uani 1 1 d . . .
O6 O 0.1506(4) 0.4253(4) 0.2539(3) 0.0265(13) Uani 1 1 d . . .
O7 O 0.0419(4) 0.1512(4) 0.3313(3) 0.0253(13) Uani 1 1 d D . .
H1W H 0.0390 0.1557 0.2785 0.030 Uiso 1 1 d RD . .
H2W H 0.0418 0.0917 0.3551 0.030 Uiso 1 1 d RD . .
N1 N -0.1365(5) 0.1130(5) 0.8388(4) 0.0191(14) Uani 1 1 d . . .
N2 N 0.0615(5) 0.1271(4) 0.8192(4) 0.0190(14) Uani 1 1 d . . .
N3 N -0.0510(5) 0.2221(4) 0.6676(4) 0.0176(14) Uani 1 1 d . . .
N4 N 0.0728(5) 0.0770(5) 0.6409(4) 0.0208(15) Uani 1 1 d . . .
N5 N -0.0141(5) 0.3128(5) 0.5253(4) 0.0204(15) Uani 1 1 d . . .
N6 N 0.1131(5) 0.1549(4) 0.4963(4) 0.0168(14) Uani 1 1 d . . .
F1 F 0.4384(4) 0.4269(5) 0.4596(4) 0.0562(17) Uani 1 1 d . . .
F2 F 0.3399(5) 0.3551(5) 0.5627(4) 0.066(2) Uani 1 1 d . . .
F3 F 0.2885(5) 0.4930(5) 0.4890(4) 0.0617(19) Uani 1 1 d . . .
F4 F 0.4994(5) 0.2210(7) 0.2775(6) 0.105(3) Uani 1 1 d . . .
F5 F 0.3898(5) 0.2641(7) 0.1854(5) 0.092(3) Uani 1 1 d . . .
F6 F 0.3883(5) 0.1250(7) 0.2689(6) 0.095(3) Uani 1 1 d . . .
F7 F -0.0714(5) 0.6281(4) 0.2326(4) 0.0527(16) Uani 1 1 d . . .
F8 F -0.2341(5) 0.6233(4) 0.2642(4) 0.0536(17) Uani 1 1 d . . .
F9 F -0.1344(4) 0.6432(4) 0.3541(3) 0.0394(13) Uani 1 1 d . . .
F10 F -0.3816(5) 0.3381(5) 0.3601(7) 0.101(3) Uani 1 1 d . . .
F11 F -0.3166(6) 0.2318(6) 0.4603(6) 0.102(3) Uani 1 1 d . . .
F12 F -0.2898(5) 0.2130(5) 0.3377(5) 0.0645(19) Uani 1 1 d . . .
F13 F -0.1965(5) 0.3572(5) 0.1621(4) 0.069(2) Uani 1 1 d . . .
F14 F -0.0881(5) 0.3230(5) 0.0682(4) 0.0596(18) Uani 1 1 d . . .
F15 F -0.1416(7) 0.4679(5) 0.0660(5) 0.087(3) Uani 1 1 d . . .
F16 F 0.2553(5) 0.5276(5) 0.0843(4) 0.070(2) Uani 1 1 d . . .
F17 F 0.1421(6) 0.6379(5) 0.1057(4) 0.071(2) Uani 1 1 d . . .
F18 F 0.2520(5) 0.5795(4) 0.1952(3) 0.0467(15) Uani 1 1 d . . .
C1 C -0.2386(7) 0.1136(6) 0.8418(5) 0.0245(19) Uani 1 1 d . . .
H1 H -0.2681 0.1057 0.7932 0.029 Uiso 1 1 calc R . .
C2 C -0.3042(6) 0.1249(6) 0.9102(5) 0.0262(19) Uani 1 1 d . . .
H2 H -0.3769 0.1285 0.9073 0.031 Uiso 1 1 calc R . .
C3 C -0.2621(6) 0.1312(6) 0.9860(4) 0.0215(18) Uani 1 1 d . . .
C4 C -0.1557(6) 0.1311(5) 0.9823(5) 0.0201(17) Uani 1 1 d . . .
H4 H -0.1240 0.1354 1.0311 0.024 Uiso 1 1 calc R . .
C5 C -0.0945(6) 0.1248(6) 0.9092(4) 0.0193(17) Uani 1 1 d . . .
C6 C -0.3361(7) 0.1439(6) 1.0631(5) 0.0255(19) Uani 1 1 d . . .
C7 C -0.3846(7) 0.2464(7) 1.0424(6) 0.039(2) Uani 1 1 d . . .
H7A H -0.4318 0.2574 1.0904 0.046 Uiso 1 1 calc R . .
H7B H -0.4231 0.2568 0.9919 0.046 Uiso 1 1 calc R . .
H7C H -0.3301 0.2911 1.0314 0.046 Uiso 1 1 calc R . .
C8 C -0.4191(7) 0.0730(7) 1.0821(5) 0.037(2) Uani 1 1 d . . .
H8A H -0.4645 0.0827 1.1316 0.045 Uiso 1 1 calc R . .
H8B H -0.3864 0.0072 1.0941 0.045 Uiso 1 1 calc R . .
H8C H -0.4599 0.0832 1.0329 0.045 Uiso 1 1 calc R . .
C9 C -0.2786(7) 0.1267(7) 1.1432(5) 0.033(2) Uani 1 1 d . . .
H9A H -0.2470 0.0606 1.1563 0.049 Uiso 1 1 calc R . .
H9B H -0.3273 0.1368 1.1907 0.049 Uiso 1 1 calc R . .
H9C H -0.2245 0.1716 1.1340 0.049 Uiso 1 1 calc R . .
C10 C 0.0186(6) 0.1373(5) 0.8957(5) 0.0193(17) Uani 1 1 d . . .
C11 C 0.0739(6) 0.1625(6) 0.9541(5) 0.0218(18) Uani 1 1 d . . .
H11 H 0.0409 0.1671 1.0079 0.026 Uiso 1 1 calc R . .
C12 C 0.1776(6) 0.1814(6) 0.9350(5) 0.0207(17) Uani 1 1 d . . .
C13 C 0.2213(6) 0.1697(6) 0.8556(5) 0.0208(17) Uani 1 1 d . . .
H13 H 0.2919 0.1806 0.8391 0.025 Uiso 1 1 calc R . .
C14 C 0.1621(6) 0.1426(5) 0.8013(5) 0.0191(17) Uani 1 1 d . . .
H14 H 0.1941 0.1343 0.7483 0.023 Uiso 1 1 calc R . .
C15 C 0.2394(7) 0.2135(6) 0.9969(5) 0.0271(19) Uani 1 1 d . . .
C16 C 0.1712(8) 0.2825(7) 1.0405(7) 0.045(3) Uani 1 1 d . . .
H16A H 0.2109 0.3026 1.0803 0.054 Uiso 1 1 calc R . .
H16B H 0.1112 0.2503 1.0715 0.054 Uiso 1 1 calc R . .
H16C H 0.1475 0.3391 0.9977 0.054 Uiso 1 1 calc R . .
C17 C 0.2707(8) 0.1224(7) 1.0663(6) 0.041(2) Uani 1 1 d . . .
H17A H 0.3147 0.0767 1.0397 0.049 Uiso 1 1 calc R . .
H17B H 0.2083 0.0923 1.0948 0.049 Uiso 1 1 calc R . .
H17C H 0.3088 0.1409 1.1080 0.049 Uiso 1 1 calc R . .
C18 C 0.3359(8) 0.2592(8) 0.9539(6) 0.051(3) Uani 1 1 d . . .
H18A H 0.3792 0.2138 0.9264 0.061 Uiso 1 1 calc R . .
H18B H 0.3744 0.2760 0.9962 0.061 Uiso 1 1 calc R . .
H18C H 0.3168 0.3174 0.9110 0.061 Uiso 1 1 calc R . .
C19 C -0.1074(6) 0.2990(6) 0.6849(5) 0.0212(18) Uani 1 1 d . . .
H19 H -0.1399 0.2944 0.7405 0.025 Uiso 1 1 calc R . .
C20 C -0.1202(6) 0.3850(6) 0.6250(5) 0.0224(18) Uani 1 1 d . . .
H20 H -0.1594 0.4395 0.6385 0.027 Uiso 1 1 calc R . .
C21 C -0.0730(6) 0.3878(6) 0.5445(5) 0.0210(17) Uani 1 1 d . . .
H21 H -0.0826 0.4448 0.5012 0.025 Uiso 1 1 calc R . .
C22 C -0.0046(6) 0.2333(6) 0.5869(4) 0.0184(17) Uani 1 1 d . . .
C23 C 0.0642(6) 0.1512(6) 0.5722(4) 0.0202(17) Uani 1 1 d . . .
C24 C 0.1377(6) 0.0002(6) 0.6313(5) 0.0233(18) Uani 1 1 d . . .
H24 H 0.1454 -0.0539 0.6778 0.028 Uiso 1 1 calc R . .
C25 C 0.1923(6) -0.0001(6) 0.5550(5) 0.0218(18) Uani 1 1 d . . .
H25 H 0.2391 -0.0532 0.5482 0.026 Uiso 1 1 calc R . .
C26 C 0.1773(6) 0.0801(5) 0.4869(5) 0.0195(17) Uani 1 1 d . . .
H26 H 0.2138 0.0807 0.4333 0.023 Uiso 1 1 calc R . .
C27 C 0.3410(8) 0.4101(8) 0.4843(6) 0.041(2) Uani 1 1 d . . .
C28 C 0.2928(6) 0.3591(6) 0.4266(5) 0.0236(18) Uani 1 1 d . . .
C29 C 0.3577(7) 0.3129(7) 0.3757(6) 0.033(2) Uani 1 1 d . . .
H29 H 0.4298 0.3192 0.3742 0.040 Uiso 1 1 calc R . .
C30 C 0.3251(7) 0.2568(7) 0.3257(5) 0.032(2) Uani 1 1 d . . .
C31 C 0.4030(8) 0.2143(10) 0.2658(8) 0.058(4) Uani 1 1 d . . .
C32 C -0.1445(7) 0.5937(7) 0.2964(5) 0.033(2) Uani 1 1 d . . .
C33 C -0.1243(8) 0.4875(7) 0.3289(6) 0.039(2) Uani 1 1 d . . .
C34 C -0.2079(8) 0.4329(7) 0.3357(6) 0.038(2) Uani 1 1 d . . .
H34 H -0.2724 0.4637 0.3176 0.045 Uiso 1 1 calc R . .
C35 C -0.1988(8) 0.3298(7) 0.3700(6) 0.038(2) Uani 1 1 d . . .
C36 C -0.2980(8) 0.2813(7) 0.3856(8) 0.048(3) Uani 1 1 d . . .
C37 C -0.1132(8) 0.3871(7) 0.1149(5) 0.032(2) Uani 1 1 d . . .
C38 C -0.0263(8) 0.3927(7) 0.1687(6) 0.040(2) Uani 1 1 d . . .
C39 C 0.0383(8) 0.4690(7) 0.1413(6) 0.036(2) Uani 1 1 d . . .
H39 H 0.0254 0.5158 0.0905 0.044 Uiso 1 1 calc R . .
C40 C 0.1203(7) 0.4778(7) 0.1862(6) 0.039(2) Uani 1 1 d . . .
C41 C 0.1939(8) 0.5555(7) 0.1426(5) 0.037(2) Uani 1 1 d . . .
C50 C 0.525(2) 0.9626(19) 0.4247(17) 0.235(7) Uiso 1 1 d DU . .
H50A H 0.4632 0.9477 0.4641 0.282 Uiso 1 1 calc R . .
H50B H 0.5167 1.0297 0.3929 0.282 Uiso 1 1 calc R . .
H50C H 0.5860 0.9525 0.4568 0.282 Uiso 1 1 calc R . .
C51 C 0.537(2) 0.8961(18) 0.3624(17) 0.209(6) Uiso 1 1 d DU . .
H51A H 0.6043 0.8618 0.3777 0.251 Uiso 1 1 calc R . .
H51B H 0.5537 0.9440 0.3091 0.251 Uiso 1 1 calc R . .
C52 C 0.494(2) 0.8207(17) 0.3248(17) 0.202(5) Uiso 1 1 d DU . .
H52A H 0.4670 0.8646 0.2733 0.242 Uiso 1 1 calc R . .
H52B H 0.5602 0.7919 0.3036 0.242 Uiso 1 1 calc R . .
C53 C 0.4269(19) 0.7365(16) 0.3308(16) 0.193(5) Uiso 1 1 d DU . .
H53A H 0.4320 0.6964 0.3891 0.231 Uiso 1 1 calc R . .
H53B H 0.3548 0.7656 0.3286 0.231 Uiso 1 1 calc R . .
C54 C 0.4356(19) 0.6648(16) 0.2735(16) 0.185(5) Uiso 1 1 d DU . .
H54A H 0.3653 0.6419 0.2821 0.222 Uiso 1 1 calc R . .
H54B H 0.4389 0.7078 0.2159 0.222 Uiso 1 1 calc R . .
C55 C 0.5036(19) 0.5752(16) 0.2597(15) 0.184(5) Uiso 1 1 d DU . .
H55A H 0.4805 0.5242 0.3089 0.220 Uiso 1 1 calc R . .
H55B H 0.5730 0.5882 0.2720 0.220 Uiso 1 1 calc R . .
C56 C 0.5284(19) 0.5211(17) 0.1884(15) 0.191(7) Uiso 1 1 d DU . .
H56A H 0.5871 0.4735 0.2022 0.229 Uiso 1 1 calc R . .
H56B H 0.5459 0.5669 0.1347 0.229 Uiso 1 1 calc R . .
H56C H 0.4679 0.4885 0.1827 0.229 Uiso 1 1 calc R . .

loop_
_atom_site_aniso_label
_atom_site_aniso_U_11
_atom_site_aniso_U_22
_atom_site_aniso_U_33
_atom_site_aniso_U_23
_atom_site_aniso_U_13
_atom_site_aniso_U_12
Nd1 0.0221(3) 0.0227(2) 0.0086(2) 0.00051(16) -0.00396(16) -0.00096(18)
Ru1 0.0208(4) 0.0214(3) 0.0062(3) 0.0007(2) -0.0033(2) -0.0002(3)
Cl1 0.0296(11) 0.0276(11) 0.0142(9) -0.0031(8) -0.0082(8) -0.0017(9)
Cl2 0.0327(11) 0.0231(10) 0.0089(8) 0.0024(7) -0.0064(8) -0.0011(9)
O1 0.021(3) 0.034(3) 0.015(3) -0.003(2) -0.004(2) -0.001(3)
O2 0.021(3) 0.038(4) 0.015(3) -0.009(2) -0.002(2) 0.000(3)
O3 0.026(3) 0.033(3) 0.009(3) -0.001(2) -0.007(2) -0.002(3)
O4 0.020(3) 0.026(3) 0.017(3) 0.001(2) -0.002(2) 0.001(3)
O5 0.035(3) 0.021(3) 0.009(3) 0.002(2) -0.005(2) 0.001(3)
O6 0.030(3) 0.034(3) 0.011(3) 0.005(2) -0.005(2) -0.008(3)
O7 0.040(4) 0.024(3) 0.011(3) 0.000(2) -0.011(2) -0.002(3)
N1 0.019(4) 0.023(4) 0.014(3) 0.002(3) -0.005(3) -0.007(3)
N2 0.024(4) 0.020(3) 0.009(3) 0.002(3) 0.001(3) 0.003(3)
N3 0.027(4) 0.017(3) 0.008(3) 0.000(3) -0.003(3) -0.001(3)
N4 0.023(4) 0.021(4) 0.018(3) 0.001(3) -0.011(3) 0.000(3)
N5 0.024(4) 0.021(4) 0.015(3) 0.001(3) -0.006(3) -0.002(3)
N6 0.019(3) 0.018(3) 0.012(3) -0.001(3) -0.003(3) 0.000(3)
F1 0.031(3) 0.089(5) 0.064(4) -0.045(4) -0.001(3) -0.012(3)
F2 0.070(5) 0.102(6) 0.029(3) -0.015(3) -0.028(3) -0.004(4)
F3 0.055(4) 0.062(4) 0.087(5) -0.051(4) -0.032(4) 0.012(3)
F4 0.027(4) 0.207(10) 0.127(7) -0.136(7) 0.006(4) -0.003(5)
F5 0.056(5) 0.190(9) 0.050(4) -0.067(5) 0.022(4) -0.037(5)
F6 0.044(4) 0.128(7) 0.145(8) -0.107(7) 0.002(5) 0.012(4)
F7 0.055(4) 0.054(4) 0.036(3) 0.007(3) 0.004(3) 0.006(3)
F8 0.048(4) 0.035(3) 0.079(5) -0.001(3) -0.043(3) 0.002(3)
F9 0.043(3) 0.035(3) 0.044(3) -0.015(3) -0.005(3) -0.003(3)
F10 0.029(4) 0.045(4) 0.221(11) -0.015(5) -0.014(5) 0.005(3)
F11 0.078(6) 0.086(6) 0.121(7) -0.006(5) 0.058(5) -0.021(5)
F12 0.059(4) 0.057(4) 0.082(5) -0.012(4) -0.030(4) -0.011(3)
F13 0.051(4) 0.110(6) 0.052(4) -0.028(4) -0.010(3) -0.016(4)
F14 0.057(4) 0.091(5) 0.047(4) -0.046(4) -0.017(3) 0.008(4)
F15 0.119(7) 0.059(5) 0.079(5) 0.010(4) -0.067(5) 0.001(4)
F16 0.073(5) 0.110(6) 0.035(4) -0.037(4) 0.021(3) -0.031(4)
F17 0.081(5) 0.051(4) 0.069(5) 0.031(3) -0.032(4) -0.027(4)
F18 0.059(4) 0.060(4) 0.025(3) -0.006(3) -0.010(3) -0.023(3)
C1 0.033(5) 0.031(5) 0.011(4) 0.000(3) -0.012(3) -0.008(4)
C2 0.016(4) 0.044(5) 0.017(4) -0.003(4) -0.006(3) -0.006(4)
C3 0.021(4) 0.034(5) 0.007(3) 0.001(3) 0.001(3) -0.003(4)
C4 0.028(5) 0.021(4) 0.010(4) -0.002(3) -0.001(3) 0.001(4)
C5 0.023(4) 0.025(4) 0.006(3) 0.001(3) -0.002(3) 0.004(3)
C6 0.031(5) 0.032(5) 0.010(4) -0.002(3) 0.004(3) 0.001(4)
C7 0.037(6) 0.054(6) 0.020(5) -0.004(4) 0.006(4) 0.006(5)
C8 0.027(5) 0.065(7) 0.018(4) -0.010(4) 0.006(4) -0.005(5)
C9 0.031(5) 0.056(6) 0.010(4) -0.010(4) 0.002(3) 0.004(4)
C10 0.023(4) 0.020(4) 0.013(4) -0.004(3) 0.000(3) 0.006(3)
C11 0.031(5) 0.024(4) 0.007(4) 0.004(3) -0.003(3) -0.004(4)
C12 0.022(4) 0.021(4) 0.017(4) 0.004(3) -0.012(3) -0.001(3)
C13 0.018(4) 0.031(5) 0.010(4) 0.002(3) -0.004(3) -0.002(4)
C14 0.022(4) 0.022(4) 0.010(4) 0.000(3) 0.001(3) 0.000(3)
C15 0.027(5) 0.039(5) 0.016(4) -0.005(4) -0.005(3) -0.010(4)
C16 0.040(6) 0.044(6) 0.056(7) -0.014(5) -0.021(5) -0.002(5)
C17 0.046(6) 0.044(6) 0.034(5) -0.008(5) -0.023(5) 0.004(5)
C18 0.050(7) 0.073(8) 0.033(6) -0.007(5) -0.004(5) -0.037(6)
C19 0.030(5) 0.026(4) 0.007(3) -0.002(3) -0.002(3) 0.001(4)
C20 0.032(5) 0.019(4) 0.016(4) -0.005(3) -0.001(3) 0.000(4)
C21 0.028(5) 0.021(4) 0.011(4) 0.003(3) -0.008(3) 0.001(4)
C22 0.019(4) 0.026(4) 0.010(4) 0.002(3) -0.006(3) -0.009(3)
C23 0.026(4) 0.026(4) 0.007(3) 0.000(3) -0.006(3) -0.001(4)
C24 0.034(5) 0.024(4) 0.011(4) -0.002(3) -0.008(3) -0.001(4)
C25 0.030(5) 0.021(4) 0.014(4) -0.006(3) -0.003(3) 0.007(4)
C26 0.026(4) 0.025(4) 0.009(4) -0.007(3) 0.000(3) -0.003(4)
C27 0.030(6) 0.056(7) 0.040(6) -0.015(5) -0.012(4) -0.001(5)
C28 0.019(4) 0.033(5) 0.019(4) -0.004(4) -0.004(3) -0.006(4)
C29 0.018(5) 0.050(6) 0.035(5) -0.015(5) -0.005(4) -0.001(4)
C30 0.034(5) 0.042(6) 0.023(5) -0.012(4) 0.001(4) -0.004(4)
C31 0.022(6) 0.105(11) 0.067(8) -0.058(8) 0.000(5) -0.012(6)
C32 0.040(6) 0.038(5) 0.014(4) 0.000(4) -0.001(4) 0.008(4)
C33 0.056(7) 0.044(6) 0.021(5) -0.009(4) -0.013(4) -0.006(5)
C34 0.033(5) 0.046(6) 0.032(5) -0.008(5) -0.003(4) 0.001(5)
C35 0.036(6) 0.049(6) 0.022(5) 0.000(4) 0.007(4) -0.008(5)
C36 0.035(6) 0.032(6) 0.074(8) -0.012(6) 0.009(6) 0.003(5)
C37 0.045(6) 0.034(5) 0.013(4) 0.003(4) -0.013(4) -0.001(4)
C38 0.058(7) 0.039(6) 0.021(5) -0.005(4) -0.006(4) 0.006(5)
C39 0.051(6) 0.031(5) 0.022(5) 0.002(4) -0.006(4) 0.002(5)
C40 0.033(6) 0.052(6) 0.023(5) 0.006(4) -0.001(4) -0.007(5)
C41 0.061(7) 0.038(6) 0.012(4) 0.000(4) -0.003(4) -0.010(5)

loop_
_atom_type_symbol
_atom_type_description
_atom_type_scat_dispersion_real
_atom_type_scat_dispersion_imag
_atom_type_scat_source
C C 0.0033 0.0016 'International Tables Vol C Tables 4.2.6.8 and 6.1.1.4'
H H 0.0000 0.0000 'International Tables Vol C Tables 4.2.6.8 and 6.1.1.4'
N N 0.0061 0.0033 'International Tables Vol C Tables 4.2.6.8 and 6.1.1.4'
O O 0.0106 0.0060 'International Tables Vol C Tables 4.2.6.8 and 6.1.1.4'
F F 0.0171 0.0103 'International Tables Vol C Tables 4.2.6.8 and 6.1.1.4'
Cl Cl 0.1484 0.1585 'International Tables Vol C Tables 4.2.6.8 and 6.1.1.4'
Ru Ru -1.2594 0.8363 'International Tables Vol C Tables 4.2.6.8 and 6.1.1.4'
Nd Nd -0.1943 3.0179 'International Tables Vol C Tables 4.2.6.8 and 6.1.1.4'

loop_
_geom_angle_atom_site_label_1
_geom_angle_atom_site_label_2
_geom_angle_atom_site_label_3
_geom_angle
_geom_angle_site_symmetry_1
_geom_angle_site_symmetry_3
_geom_angle_publ_flag
O2 Nd1 O7 72.96(19) . . ?
O2 Nd1 O5 99.23(18) . . ?
O7 Nd1 O5 67.81(17) . . ?
O2 Nd1 O3 139.01(19) . . ?
O7 Nd1 O3 135.95(18) . . ?
O5 Nd1 O3 76.01(17) . . ?
O2 Nd1 O6 70.06(19) . . ?
O7 Nd1 O6 117.05(18) . . ?
O5 Nd1 O6 70.15(18) . . ?
O3 Nd1 O6 70.14(18) . . ?
O2 Nd1 O1 70.83(18) . . ?
O7 Nd1 O1 135.17(18) . . ?
O5 Nd1 O1 143.47(18) . . ?
O3 Nd1 O1 88.86(18) . . ?
O6 Nd1 O1 73.47(18) . . ?
O2 Nd1 O4 146.61(19) . . ?
O7 Nd1 O4 73.71(18) . . ?
O5 Nd1 O4 69.66(18) . . ?
O3 Nd1 O4 70.69(18) . . ?
O6 Nd1 O4 128.97(18) . . ?
O1 Nd1 O4 136.23(18) . . ?
O2 Nd1 N6 74.87(18) . . ?
O7 Nd1 N6 69.77(18) . . ?
O5 Nd1 N6 136.94(18) . . ?
O3 Nd1 N6 135.41(17) . . ?
O6 Nd1 N6 139.23(19) . . ?
O1 Nd1 N6 75.93(18) . . ?
O4 Nd1 N6 91.80(18) . . ?
O2 Nd1 N5 127.59(18) . . ?
O7 Nd1 N5 113.60(18) . . ?
O5 Nd1 N5 132.30(19) . . ?
O3 Nd1 N5 73.82(18) . . ?
O6 Nd1 N5 129.35(19) . . ?
O1 Nd1 N5 71.41(18) . . ?
O4 Nd1 N5 65.92(18) . . ?
N6 Nd1 N5 61.63(19) . . ?
N3 Ru1 N2 94.8(2) . . ?
N3 Ru1 N1 96.4(2) . . ?
N2 Ru1 N1 78.9(2) . . ?
N3 Ru1 N4 79.7(2) . . ?
N2 Ru1 N4 100.3(2) . . ?
N1 Ru1 N4 175.9(2) . . ?
N3 Ru1 Cl2 174.35(18) . . ?
N2 Ru1 Cl2 86.24(18) . . ?
N1 Ru1 Cl2 89.29(18) . . ?
N4 Ru1 Cl2 94.63(18) . . ?
N3 Ru1 Cl1 85.62(19) . . ?
N2 Ru1 Cl1 173.85(18) . . ?
N1 Ru1 Cl1 94.98(18) . . ?
N4 Ru1 Cl1 85.83(18) . . ?
Cl2 Ru1 Cl1 93.90(7) . . ?
C28 O1 Nd1 133.6(5) . . ?
C30 O2 Nd1 135.7(5) . . ?
C33 O3 Nd1 132.3(6) . . ?
C35 O4 Nd1 131.1(6) . . ?
C38 O5 Nd1 135.2(6) . . ?
C40 O6 Nd1 131.4(6) . . ?
Nd1 O7 H1W 113.6 . . ?
Nd1 O7 H2W 139.8 . . ?
H1W O7 H2W 106.3 . . ?
C1 N1 C5 117.5(7) . . ?
C1 N1 Ru1 127.1(5) . . ?
C5 N1 Ru1 115.4(5) . . ?
C14 N2 C10 116.9(7) . . ?
C14 N2 Ru1 126.1(5) . . ?
C10 N2 Ru1 117.0(5) . . ?
C19 N3 C22 116.2(6) . . ?
C19 N3 Ru1 128.5(5) . . ?
C22 N3 Ru1 115.2(5) . . ?
C23 N4 C24 117.0(7) . . ?
C23 N4 Ru1 113.8(5) . . ?
C24 N4 Ru1 128.5(5) . . ?
C22 N5 C21 117.1(7) . . ?
C22 N5 Nd1 117.7(5) . . ?
C21 N5 Nd1 124.6(5) . . ?
C23 N6 C26 117.4(6) . . ?
C23 N6 Nd1 119.3(5) . . ?
C26 N6 Nd1 123.0(5) . . ?
N1 C1 C2 124.4(7) . . ?
N1 C1 H1 117.8 . . ?
C2 C1 H1 117.8 . . ?
C1 C2 C3 119.2(7) . . ?
C1 C2 H2 120.4 . . ?
C3 C2 H2 120.4 . . ?
C4 C3 C2 116.1(7) . . ?
C4 C3 C6 124.7(7) . . ?
C2 C3 C6 119.1(7) . . ?
C5 C4 C3 121.5(7) . . ?
C5 C4 H4 119.3 . . ?
C3 C4 H4 119.3 . . ?
N1 C5 C4 121.2(7) . . ?
N1 C5 C10 113.6(6) . . ?
C4 C5 C10 125.0(7) . . ?
C7 C6 C8 110.6(8) . . ?
C7 C6 C9 109.6(7) . . ?
C8 C6 C9 106.7(7) . . ?
C7 C6 C3 107.1(6) . . ?
C8 C6 C3 111.6(7) . . ?
C9 C6 C3 111.4(7) . . ?
C6 C7 H7A 109.5 . . ?
C6 C7 H7B 109.5 . . ?
H7A C7 H7B 109.5 . . ?
C6 C7 H7C 109.5 . . ?
H7A C7 H7C 109.5 . . ?
H7B C7 H7C 109.5 . . ?
C6 C8 H8A 109.5 . . ?
C6 C8 H8B 109.5 . . ?
H8A C8 H8B 109.5 . . ?
C6 C8 H8C 109.5 . . ?
H8A C8 H8C 109.5 . . ?
H8B C8 H8C 109.5 . . ?
C6 C9 H9A 109.5 . . ?
C6 C9 H9B 109.5 . . ?
H9A C9 H9B 109.5 . . ?
C6 C9 H9C 109.5 . . ?
H9A C9 H9C 109.5 . . ?
H9B C9 H9C 109.5 . . ?
N2 C10 C11 122.6(7) . . ?
N2 C10 C5 114.0(7) . . ?
C11 C10 C5 123.3(7) . . ?
C10 C11 C12 120.9(7) . . ?
C10 C11 H11 119.6 . . ?
C12 C11 H11 119.6 . . ?
C11 C12 C13 115.9(7) . . ?
C11 C12 C15 122.0(7) . . ?
C13 C12 C15 122.2(7) . . ?
C14 C13 C12 120.1(7) . . ?
C14 C13 H13 120.0 . . ?
C12 C13 H13 120.0 . . ?
N2 C14 C13 123.7(7) . . ?
N2 C14 H14 118.2 . . ?
C13 C14 H14 118.2 . . ?
C18 C15 C16 110.4(8) . . ?
C18 C15 C12 112.3(7) . . ?
C16 C15 C12 109.7(7) . . ?
C18 C15 C17 108.9(8) . . ?
C16 C15 C17 108.0(7) . . ?
C12 C15 C17 107.4(7) . . ?
C15 C16 H16A 109.5 . . ?
C15 C16 H16B 109.5 . . ?
H16A C16 H16B 109.5 . . ?
C15 C16 H16C 109.5 . . ?
H16A C16 H16C 109.5 . . ?
H16B C16 H16C 109.5 . . ?
C15 C17 H17A 109.5 . . ?
C15 C17 H17B 109.5 . . ?
H17A C17 H17B 109.5 . . ?
C15 C17 H17C 109.5 . . ?
H17A C17 H17C 109.5 . . ?
H17B C17 H17C 109.5 . . ?
C15 C18 H18A 109.5 . . ?
C15 C18 H18B 109.5 . . ?
H18A C18 H18B 109.5 . . ?
C15 C18 H18C 109.5 . . ?
H18A C18 H18C 109.5 . . ?
H18B C18 H18C 109.5 . . ?
N3 C19 C20 122.6(7) . . ?
N3 C19 H19 118.7 . . ?
C20 C19 H19 118.7 . . ?
C19 C20 C21 116.6(7) . . ?
C19 C20 H20 121.7 . . ?
C21 C20 H20 121.7 . . ?
N5 C21 C20 122.4(7) . . ?
N5 C21 H21 118.8 . . ?
C20 C21 H21 118.8 . . ?
N5 C22 N3 125.1(7) . . ?
N5 C22 C23 120.0(7) . . ?
N3 C22 C23 114.9(6) . . ?
N6 C23 N4 125.7(7) . . ?
N6 C23 C22 119.6(7) . . ?
N4 C23 C22 114.7(6) . . ?
N4 C24 C25 120.4(7) . . ?
N4 C24 H24 119.8 . . ?
C25 C24 H24 119.8 . . ?
C24 C25 C26 118.4(7) . . ?
C24 C25 H25 120.8 . . ?
C26 C25 H25 120.8 . . ?
N6 C26 C25 121.0(7) . . ?
N6 C26 H26 119.5 . . ?
C25 C26 H26 119.5 . . ?
F1 C27 F3 108.3(9) . . ?
F1 C27 F2 106.9(8) . . ?
F3 C27 F2 107.1(8) . . ?
F1 C27 C28 112.7(8) . . ?
F3 C27 C28 112.1(8) . . ?
F2 C27 C28 109.6(8) . . ?
O1 C28 C29 127.8(8) . . ?
O1 C28 C27 114.1(7) . . ?
C29 C28 C27 118.0(8) . . ?
C28 C29 C30 124.2(8) . . ?
C28 C29 H29 117.9 . . ?
C30 C29 H29 117.9 . . ?
O2 C30 C29 126.1(8) . . ?
O2 C30 C31 113.8(8) . . ?
C29 C30 C31 120.1(9) . . ?
F4 C31 F6 109.7(11) . . ?
F4 C31 F5 105.7(10) . . ?
F6 C31 F5 106.5(9) . . ?
F4 C31 C30 114.1(9) . . ?
F6 C31 C30 111.9(10) . . ?
F5 C31 C30 108.5(10) . . ?
F8 C32 F9 107.7(7) . . ?
F8 C32 F7 105.2(7) . . ?
F9 C32 F7 103.1(8) . . ?
F8 C32 C33 116.3(8) . . ?
F9 C32 C33 113.1(7) . . ?
F7 C32 C33 110.5(8) . . ?
O3 C33 C34 127.3(9) . . ?
O3 C33 C32 116.2(9) . . ?
C34 C33 C32 116.3(9) . . ?
C33 C34 C35 121.3(9) . . ?
C33 C34 H34 119.4 . . ?
C35 C34 H34 119.4 . . ?
O4 C35 C34 128.6(9) . . ?
O4 C35 C36 115.1(9) . . ?
C34 C35 C36 115.9(9) . . ?
F11 C36 F10 110.0(10) . . ?
F11 C36 F12 102.6(9) . . ?
F10 C36 F12 104.1(10) . . ?
F11 C36 C35 115.4(11) . . ?
F10 C36 C35 115.2(9) . . ?
F12 C36 C35 108.1(8) . . ?
F15 C37 F13 105.9(9) . . ?
F15 C37 F14 108.8(8) . . ?
F13 C37 F14 104.6(8) . . ?
F15 C37 C38 113.8(8) . . ?
F13 C37 C38 111.6(7) . . ?
F14 C37 C38 111.6(8) . . ?
O5 C38 C39 125.6(9) . . ?
O5 C38 C37 115.5(9) . . ?
C39 C38 C37 118.8(8) . . ?
C40 C39 C38 122.0(9) . . ?
C40 C39 H39 119.0 . . ?
C38 C39 H39 119.0 . . ?
O6 C40 C39 129.5(9) . . ?
O6 C40 C41 113.6(8) . . ?
C39 C40 C41 116.5(8) . . ?
F16 C41 F18 107.5(9) . . ?
F16 C41 F17 107.5(8) . . ?
F18 C41 F17 105.0(8) . . ?
F16 C41 C40 110.8(8) . . ?
F18 C41 C40 113.9(7) . . ?
F17 C41 C40 111.7(9) . . ?
C51 C50 H50A 109.5 . . ?
C51 C50 H50B 109.5 . . ?
H50A C50 H50B 109.5 . . ?
C51 C50 H50C 109.5 . . ?
H50A C50 H50C 109.5 . . ?
H50B C50 H50C 109.5 . . ?
C50 C51 C52 150(3) . . ?
C50 C51 H51A 99.1 . . ?
C52 C51 H51A 99.1 . . ?
C50 C51 H51B 99.1 . . ?
C52 C51 H51B 99.1 . . ?
H51A C51 H51B 104.0 . . ?
C53 C52 C51 153(2) . . ?
C53 C52 H52A 98.4 . . ?
C51 C52 H52A 98.4 . . ?
C53 C52 H52B 98.4 . . ?
C51 C52 H52B 98.4 . . ?
H52A C52 H52B 103.8 . . ?
C54 C53 C52 128(2) . . ?
C54 C53 H53A 105.2 . . ?
C52 C53 H53A 105.2 . . ?
C54 C53 H53B 105.2 . . ?
C52 C53 H53B 105.2 . . ?
H53A C53 H53B 105.9 . . ?
C55 C54 C53 139(2) . . ?
C55 C54 H54A 102.3 . . ?
C53 C54 H54A 102.3 . . ?
C55 C54 H54B 102.3 . . ?
C53 C54 H54B 102.3 . . ?
H54A C54 H54B 104.8 . . ?
C54 C55 C56 137(2) . . ?
C54 C55 H55A 102.9 . . ?
C56 C55 H55A 102.9 . . ?
C54 C55 H55B 102.9 . . ?
C56 C55 H55B 102.9 . . ?
H55A C55 H55B 105.1 . . ?
C55 C56 H56A 109.5 . . ?
C55 C56 H56B 109.5 . . ?
H56A C56 H56B 109.5 . . ?
C55 C56 H56C 109.5 . . ?
H56A C56 H56C 109.5 . . ?
H56B C56 H56C 109.5 . . ?

loop_
_geom_bond_atom_site_label_1
_geom_bond_atom_site_label_2
_geom_bond_distance
_geom_bond_site_symmetry_2
_geom_bond_publ_flag
Nd1 O2 2.422(5) . ?
Nd1 O7 2.433(5) . ?
Nd1 O5 2.435(5) . ?
Nd1 O3 2.436(6) . ?
Nd1 O6 2.469(5) . ?
Nd1 O1 2.474(5) . ?
Nd1 O4 2.476(5) . ?
Nd1 N6 2.701(6) . ?
Nd1 N5 2.725(6) . ?
Ru1 N3 1.997(6) . ?
Ru1 N2 2.033(7) . ?
Ru1 N1 2.046(6) . ?
Ru1 N4 2.060(7) . ?
Ru1 Cl2 2.414(2) . ?
Ru1 Cl1 2.420(2) . ?
O1 C28 1.259(9) . ?
O2 C30 1.251(10) . ?
O3 C33 1.255(11) . ?
O4 C35 1.218(11) . ?
O5 C38 1.245(10) . ?
O6 C40 1.251(10) . ?
O7 H1W 0.8500 . ?
O7 H2W 0.8500 . ?
N1 C1 1.326(10) . ?
N1 C5 1.373(9) . ?
N2 C14 1.343(10) . ?
N2 C10 1.347(9) . ?
N3 C19 1.338(10) . ?
N3 C22 1.370(9) . ?
N4 C23 1.351(9) . ?
N4 C24 1.353(10) . ?
N5 C22 1.330(9) . ?
N5 C21 1.341(10) . ?
N6 C23 1.323(9) . ?
N6 C26 1.325(10) . ?
F1 C27 1.321(11) . ?
F2 C27 1.329(11) . ?
F3 C27 1.328(11) . ?
F4 C31 1.305(11) . ?
F5 C31 1.350(15) . ?
F6 C31 1.308(14) . ?
F7 C32 1.370(10) . ?
F8 C32 1.317(10) . ?
F9 C32 1.333(10) . ?
F10 C36 1.333(12) . ?
F11 C36 1.266(13) . ?
F12 C36 1.385(12) . ?
F13 C37 1.312(11) . ?
F14 C37 1.327(10) . ?
F15 C37 1.283(10) . ?
F16 C41 1.292(11) . ?
F17 C41 1.342(11) . ?
F18 C41 1.324(11) . ?
C1 C2 1.365(11) . ?
C1 H1 0.9500 . ?
C2 C3 1.427(11) . ?
C2 H2 0.9500 . ?
C3 C4 1.381(11) . ?
C3 C6 1.540(10) . ?
C4 C5 1.381(10) . ?
C4 H4 0.9500 . ?
C5 C10 1.491(11) . ?
C6 C7 1.516(12) . ?
C6 C8 1.519(12) . ?
C6 C9 1.526(11) . ?
C7 H7A 0.9800 . ?
C7 H7B 0.9800 . ?
C7 H7C 0.9800 . ?
C8 H8A 0.9800 . ?
C8 H8B 0.9800 . ?
C8 H8C 0.9800 . ?
C9 H9A 0.9800 . ?
C9 H9B 0.9800 . ?
C9 H9C 0.9800 . ?
C10 C11 1.385(11) . ?
C11 C12 1.394(11) . ?
C11 H11 0.9500 . ?
C12 C13 1.402(10) . ?
C12 C15 1.531(11) . ?
C13 C14 1.377(11) . ?
C13 H13 0.9500 . ?
C14 H14 0.9500 . ?
C15 C18 1.507(12) . ?
C15 C16 1.521(13) . ?
C15 C17 1.558(12) . ?
C16 H16A 0.9800 . ?
C16 H16B 0.9800 . ?
C16 H16C 0.9800 . ?
C17 H17A 0.9800 . ?
C17 H17B 0.9800 . ?
C17 H17C 0.9800 . ?
C18 H18A 0.9800 . ?
C18 H18B 0.9800 . ?
C18 H18C 0.9800 . ?
C19 C20 1.384(11) . ?
C19 H19 0.9500 . ?
C20 C21 1.385(10) . ?
C20 H20 0.9500 . ?
C21 H21 0.9500 . ?
C22 C23 1.461(11) . ?
C24 C25 1.368(10) . ?
C24 H24 0.9500 . ?
C25 C26 1.406(11) . ?
C25 H25 0.9500 . ?
C26 H26 0.9500 . ?
C27 C28 1.538(12) . ?
C28 C29 1.362(12) . ?
C29 C30 1.398(12) . ?
C29 H29 0.9500 . ?
C30 C31 1.522(13) . ?
C32 C33 1.496(13) . ?
C33 C34 1.386(13) . ?
C34 C35 1.450(13) . ?
C34 H34 0.9500 . ?
C35 C36 1.501(14) . ?
C37 C38 1.520(13) . ?
C38 C39 1.409(13) . ?
C39 C40 1.387(13) . ?
C39 H39 0.9500 . ?
C40 C41 1.539(13) . ?
C50 C51 1.541(2) . ?
C50 H50A 0.9800 . ?
C50 H50B 0.9800 . ?
C50 H50C 0.9800 . ?
C51 C52 1.541(2) . ?
C51 H51A 0.9900 . ?
C51 H51B 0.9900 . ?
C52 C53 1.541(2) . ?
C52 H52A 0.9900 . ?
C52 H52B 0.9900 . ?
C53 C54 1.539(2) . ?
C53 H53A 0.9900 . ?
C53 H53B 0.9900 . ?
C54 C55 1.539(2) . ?
C54 H54A 0.9900 . ?
C54 H54B 0.9900 . ?
C55 C56 1.540(2) . ?
C55 H55A 0.9900 . ?
C55 H55B 0.9900 . ?
C56 H56A 0.9800 . ?
C56 H56B 0.9800 . ?
C56 H56C 0.9800 . ?

loop_
_geom_torsion_atom_site_label_1
_geom_torsion_atom_site_label_2
_geom_torsion_atom_site_label_3
_geom_torsion_atom_site_label_4
_geom_torsion
_geom_torsion_site_symmetry_1
_geom_torsion_site_symmetry_2
_geom_torsion_site_symmetry_3
_geom_torsion_site_symmetry_4
_geom_torsion_publ_flag
O2 Nd1 O1 C28 8.1(7) . . . . ?
O7 Nd1 O1 C28 46.0(8) . . . . ?
O5 Nd1 O1 C28 -71.3(8) . . . . ?
O3 Nd1 O1 C28 -135.6(7) . . . . ?
O6 Nd1 O1 C28 -66.0(7) . . . . ?
O4 Nd1 O1 C28 164.3(6) . . . . ?
N6 Nd1 O1 C28 86.7(7) . . . . ?
N5 Nd1 O1 C28 151.1(7) . . . . ?
O7 Nd1 O2 C30 -168.4(8) . . . . ?
O5 Nd1 O2 C30 128.4(8) . . . . ?
O3 Nd1 O2 C30 49.1(9) . . . . ?
O6 Nd1 O2 C30 63.5(8) . . . . ?
O1 Nd1 O2 C30 -15.3(8) . . . . ?
O4 Nd1 O2 C30 -164.8(7) . . . . ?
N6 Nd1 O2 C30 -95.3(8) . . . . ?
N5 Nd1 O2 C30 -61.4(8) . . . . ?
O2 Nd1 O3 C33 130.7(7) . . . . ?
O7 Nd1 O3 C33 7.5(8) . . . . ?
O5 Nd1 O3 C33 42.6(7) . . . . ?
O6 Nd1 O3 C33 116.3(7) . . . . ?
O1 Nd1 O3 C33 -170.9(7) . . . . ?
O4 Nd1 O3 C33 -30.4(7) . . . . ?
N6 Nd1 O3 C33 -102.4(7) . . . . ?
N5 Nd1 O3 C33 -100.0(7) . . . . ?
O2 Nd1 O4 C35 -130.5(8) . . . . ?
O7 Nd1 O4 C35 -126.9(8) . . . . ?
O5 Nd1 O4 C35 -55.1(8) . . . . ?
O3 Nd1 O4 C35 26.7(8) . . . . ?
O6 Nd1 O4 C35 -15.0(9) . . . . ?
O1 Nd1 O4 C35 93.3(8) . . . . ?
N6 Nd1 O4 C35 164.8(8) . . . . ?
N5 Nd1 O4 C35 107.1(8) . . . . ?
O2 Nd1 O5 C38 -90.7(8) . . . . ?
O7 Nd1 O5 C38 -157.9(9) . . . . ?
O3 Nd1 O5 C38 47.7(8) . . . . ?
O6 Nd1 O5 C38 -25.9(8) . . . . ?
O1 Nd1 O5 C38 -20.5(10) . . . . ?
O4 Nd1 O5 C38 122.0(9) . . . . ?
N6 Nd1 O5 C38 -168.4(8) . . . . ?
N5 Nd1 O5 C38 99.7(8) . . . . ?
O2 Nd1 O6 C40 130.6(8) . . . . ?
O7 Nd1 O6 C40 73.0(8) . . . . ?
O5 Nd1 O6 C40 22.4(8) . . . . ?
O3 Nd1 O6 C40 -59.4(8) . . . . ?
O1 Nd1 O6 C40 -154.3(8) . . . . ?
O4 Nd1 O6 C40 -17.5(9) . . . . ?
N6 Nd1 O6 C40 162.8(8) . . . . ?
N5 Nd1 O6 C40 -106.6(8) . . . . ?
N3 Ru1 N1 C1 79.3(7) . . . . ?
N2 Ru1 N1 C1 173.0(7) . . . . ?
N4 Ru1 N1 C1 94(3) . . . . ?
Cl2 Ru1 N1 C1 -100.7(6) . . . . ?
Cl1 Ru1 N1 C1 -6.8(7) . . . . ?
N3 Ru1 N1 C5 -103.7(5) . . . . ?
N2 Ru1 N1 C5 -10.0(5) . . . . ?
N4 Ru1 N1 C5 -89(3) . . . . ?
Cl2 Ru1 N1 C5 76.3(5) . . . . ?
Cl1 Ru1 N1 C5 170.1(5) . . . . ?
N3 Ru1 N2 C14 -77.2(6) . . . . ?
N1 Ru1 N2 C14 -172.8(7) . . . . ?
N4 Ru1 N2 C14 3.2(7) . . . . ?
Cl2 Ru1 N2 C14 97.2(6) . . . . ?
Cl1 Ru1 N2 C14 -171.2(13) . . . . ?
N3 Ru1 N2 C10 102.8(5) . . . . ?
N1 Ru1 N2 C10 7.2(5) . . . . ?
N4 Ru1 N2 C10 -176.8(5) . . . . ?
Cl2 Ru1 N2 C10 -82.8(5) . . . . ?
Cl1 Ru1 N2 C10 9(2) . . . . ?
N2 Ru1 N3 C19 -73.4(7) . . . . ?
N1 Ru1 N3 C19 5.9(7) . . . . ?
N4 Ru1 N3 C19 -173.0(7) . . . . ?
Cl2 Ru1 N3 C19 -174.2(15) . . . . ?
Cl1 Ru1 N3 C19 100.5(7) . . . . ?
N2 Ru1 N3 C22 110.7(5) . . . . ?
N1 Ru1 N3 C22 -170.0(5) . . . . ?
N4 Ru1 N3 C22 11.1(5) . . . . ?
Cl2 Ru1 N3 C22 10(2) . . . . ?
Cl1 Ru1 N3 C22 -75.5(5) . . . . ?
N3 Ru1 N4 C23 -11.5(5) . . . . ?
N2 Ru1 N4 C23 -104.6(6) . . . . ?
N1 Ru1 N4 C23 -27(4) . . . . ?
Cl2 Ru1 N4 C23 168.4(5) . . . . ?
Cl1 Ru1 N4 C23 74.8(5) . . . . ?
N3 Ru1 N4 C24 178.0(7) . . . . ?
N2 Ru1 N4 C24 84.9(7) . . . . ?
N1 Ru1 N4 C24 163(3) . . . . ?
Cl2 Ru1 N4 C24 -2.1(7) . . . . ?
Cl1 Ru1 N4 C24 -95.7(7) . . . . ?
O2 Nd1 N5 C22 -49.2(6) . . . . ?
O7 Nd1 N5 C22 36.9(6) . . . . ?
O5 Nd1 N5 C22 117.8(5) . . . . ?
O3 Nd1 N5 C22 170.6(6) . . . . ?
O6 Nd1 N5 C22 -143.5(5) . . . . ?
O1 Nd1 N5 C22 -95.1(6) . . . . ?
O4 Nd1 N5 C22 94.9(6) . . . . ?
N6 Nd1 N5 C22 -11.4(5) . . . . ?
O2 Nd1 N5 C21 139.9(6) . . . . ?
O7 Nd1 N5 C21 -134.0(6) . . . . ?
O5 Nd1 N5 C21 -53.2(7) . . . . ?
O3 Nd1 N5 C21 -0.4(6) . . . . ?
O6 Nd1 N5 C21 45.6(7) . . . . ?
O1 Nd1 N5 C21 94.0(6) . . . . ?
O4 Nd1 N5 C21 -76.0(6) . . . . ?
N6 Nd1 N5 C21 177.7(7) . . . . ?
O2 Nd1 N6 C23 159.8(6) . . . . ?
O7 Nd1 N6 C23 -123.2(6) . . . . ?
O5 Nd1 N6 C23 -112.8(6) . . . . ?
O3 Nd1 N6 C23 12.7(7) . . . . ?
O6 Nd1 N6 C23 128.5(5) . . . . ?
O1 Nd1 N6 C23 86.2(6) . . . . ?
O4 Nd1 N6 C23 -51.3(6) . . . . ?
N5 Nd1 N6 C23 10.0(5) . . . . ?
O2 Nd1 N6 C26 -26.8(6) . . . . ?
O7 Nd1 N6 C26 50.3(6) . . . . ?
O5 Nd1 N6 C26 60.6(7) . . . . ?
O3 Nd1 N6 C26 -173.9(5) . . . . ?
O6 Nd1 N6 C26 -58.1(7) . . . . ?
O1 Nd1 N6 C26 -100.3(6) . . . . ?
O4 Nd1 N6 C26 122.2(6) . . . . ?
N5 Nd1 N6 C26 -176.6(6) . . . . ?
C5 N1 C1 C2 -0.2(12) . . . . ?
Ru1 N1 C1 C2 176.7(6) . . . . ?
N1 C1 C2 C3 -3.7(13) . . . . ?
C1 C2 C3 C4 3.8(12) . . . . ?
C1 C2 C3 C6 -180.0(8) . . . . ?
C2 C3 C4 C5 -0.2(12) . . . . ?
C6 C3 C4 C5 -176.2(7) . . . . ?
C1 N1 C5 C4 4.0(11) . . . . ?
Ru1 N1 C5 C4 -173.3(6) . . . . ?
C1 N1 C5 C10 -171.7(7) . . . . ?
Ru1 N1 C5 C10 11.1(8) . . . . ?
C3 C4 C5 N1 -3.7(12) . . . . ?
C3 C4 C5 C10 171.4(7) . . . . ?
C4 C3 C6 C7 102.9(9) . . . . ?
C2 C3 C6 C7 -73.0(10) . . . . ?
C4 C3 C6 C8 -136.0(9) . . . . ?
C2 C3 C6 C8 48.1(10) . . . . ?
C4 C3 C6 C9 -16.9(11) . . . . ?
C2 C3 C6 C9 167.2(8) . . . . ?
C14 N2 C10 C11 0.1(11) . . . . ?
Ru1 N2 C10 C11 -179.9(6) . . . . ?
C14 N2 C10 C5 176.6(7) . . . . ?
Ru1 N2 C10 C5 -3.4(8) . . . . ?
N1 C5 C10 N2 -5.0(10) . . . . ?
C4 C5 C10 N2 179.5(7) . . . . ?
N1 C5 C10 C11 171.4(7) . . . . ?
C4 C5 C10 C11 -4.0(12) . . . . ?
N2 C10 C11 C12 1.8(12) . . . . ?
C5 C10 C11 C12 -174.4(7) . . . . ?
C10 C11 C12 C13 -2.2(11) . . . . ?
C10 C11 C12 C15 177.4(7) . . . . ?
C11 C12 C13 C14 0.8(11) . . . . ?
C15 C12 C13 C14 -178.7(7) . . . . ?
C10 N2 C14 C13 -1.5(11) . . . . ?
Ru1 N2 C14 C13 178.5(6) . . . . ?
C12 C13 C14 N2 1.0(12) . . . . ?
C11 C12 C15 C18 -161.8(8) . . . . ?
C13 C12 C15 C18 17.7(12) . . . . ?
C11 C12 C15 C16 -38.6(11) . . . . ?
C13 C12 C15 C16 140.9(8) . . . . ?
C11 C12 C15 C17 78.5(10) . . . . ?
C13 C12 C15 C17 -102.0(9) . . . . ?
C22 N3 C19 C20 1.0(12) . . . . ?
Ru1 N3 C19 C20 -174.9(6) . . . . ?
N3 C19 C20 C21 1.2(12) . . . . ?
C22 N5 C21 C20 1.7(12) . . . . ?
Nd1 N5 C21 C20 172.7(6) . . . . ?
C19 C20 C21 N5 -2.6(12) . . . . ?
C21 N5 C22 N3 0.8(11) . . . . ?
Nd1 N5 C22 N3 -170.9(6) . . . . ?
C21 N5 C22 C23 -175.6(7) . . . . ?
Nd1 N5 C22 C23 12.7(9) . . . . ?
C19 N3 C22 N5 -2.1(11) . . . . ?
Ru1 N3 C22 N5 174.4(6) . . . . ?
C19 N3 C22 C23 174.5(7) . . . . ?
Ru1 N3 C22 C23 -9.0(8) . . . . ?
C26 N6 C23 N4 -1.1(12) . . . . ?
Nd1 N6 C23 N4 172.7(6) . . . . ?
C26 N6 C23 C22 177.8(7) . . . . ?
Nd1 N6 C23 C22 -8.4(9) . . . . ?
C24 N4 C23 N6 0.5(12) . . . . ?
Ru1 N4 C23 N6 -171.1(6) . . . . ?
C24 N4 C23 C22 -178.4(7) . . . . ?
Ru1 N4 C23 C22 10.0(9) . . . . ?
N5 C22 C23 N6 -3.1(11) . . . . ?
N3 C22 C23 N6 -179.9(7) . . . . ?
N5 C22 C23 N4 175.9(7) . . . . ?
N3 C22 C23 N4 -0.9(10) . . . . ?
C23 N4 C24 C25 0.8(11) . . . . ?
Ru1 N4 C24 C25 171.0(6) . . . . ?
N4 C24 C25 C26 -1.5(12) . . . . ?
C23 N6 C26 C25 0.3(11) . . . . ?
Nd1 N6 C26 C25 -173.2(6) . . . . ?
C24 C25 C26 N6 0.9(12) . . . . ?
Nd1 O1 C28 C29 -2.4(14) . . . . ?
Nd1 O1 C28 C27 179.5(5) . . . . ?
F1 C27 C28 O1 -162.8(8) . . . . ?
F3 C27 C28 O1 -40.3(11) . . . . ?
F2 C27 C28 O1 78.4(10) . . . . ?
F1 C27 C28 C29 18.9(13) . . . . ?
F3 C27 C28 C29 141.3(9) . . . . ?
F2 C27 C28 C29 -100.0(10) . . . . ?
O1 C28 C29 C30 -3.8(16) . . . . ?
C27 C28 C29 C30 174.3(9) . . . . ?
Nd1 O2 C30 C29 16.5(15) . . . . ?
Nd1 O2 C30 C31 -161.9(7) . . . . ?
C28 C29 C30 O2 -3.0(16) . . . . ?
C28 C29 C30 C31 175.3(10) . . . . ?
O2 C30 C31 F4 -170.1(11) . . . . ?
C29 C30 C31 F4 11.3(17) . . . . ?
O2 C30 C31 F6 -44.9(14) . . . . ?
C29 C30 C31 F6 136.6(10) . . . . ?
O2 C30 C31 F5 72.4(12) . . . . ?
C29 C30 C31 F5 -106.2(10) . . . . ?
Nd1 O3 C33 C34 26.6(14) . . . . ?
Nd1 O3 C33 C32 -157.6(5) . . . . ?
F8 C32 C33 O3 172.7(7) . . . . ?
F9 C32 C33 O3 -62.0(11) . . . . ?
F7 C32 C33 O3 52.9(10) . . . . ?
F8 C32 C33 C34 -11.0(12) . . . . ?
F9 C32 C33 C34 114.3(9) . . . . ?
F7 C32 C33 C34 -130.8(9) . . . . ?
O3 C33 C34 C35 -1.4(15) . . . . ?
C32 C33 C34 C35 -177.2(8) . . . . ?
Nd1 O4 C35 C34 -19.6(14) . . . . ?
Nd1 O4 C35 C36 167.0(6) . . . . ?
C33 C34 C35 O4 -1.8(15) . . . . ?
C33 C34 C35 C36 171.5(9) . . . . ?
O4 C35 C36 F11 49.1(13) . . . . ?
C34 C35 C36 F11 -125.1(10) . . . . ?
O4 C35 C36 F10 179.0(10) . . . . ?
C34 C35 C36 F10 4.8(14) . . . . ?
O4 C35 C36 F12 -65.0(12) . . . . ?
C34 C35 C36 F12 120.8(9) . . . . ?
Nd1 O5 C38 C39 22.5(15) . . . . ?
Nd1 O5 C38 C37 -160.0(6) . . . . ?
F15 C37 C38 O5 159.7(9) . . . . ?
F13 C37 C38 O5 40.0(12) . . . . ?
F14 C37 C38 O5 -76.7(10) . . . . ?
F15 C37 C38 C39 -22.6(13) . . . . ?
F13 C37 C38 C39 -142.4(9) . . . . ?
F14 C37 C38 C39 100.9(10) . . . . ?
O5 C38 C39 C40 -1.4(16) . . . . ?
C37 C38 C39 C40 -178.7(9) . . . . ?
Nd1 O6 C40 C39 -17.5(16) . . . . ?
Nd1 O6 C40 C41 170.6(5) . . . . ?
C38 C39 C40 O6 -0.4(17) . . . . ?
C38 C39 C40 C41 171.3(9) . . . . ?
O6 C40 C41 F16 96.5(10) . . . . ?
C39 C40 C41 F16 -76.5(11) . . . . ?
O6 C40 C41 F18 -24.8(13) . . . . ?
C39 C40 C41 F18 162.1(9) . . . . ?
O6 C40 C41 F17 -143.6(8) . . . . ?
C39 C40 C41 F17 43.4(12) . . . . ?
C50 C51 C52 C53 -29(10) . . . . ?
C51 C52 C53 C54 -161(5) . . . . ?
C52 C53 C54 C55 77(5) . . . . ?
C53 C54 C55 C56 -160(3) . . . . ?
